data_4126825
loop_
_publ_author_name
'Ye, Qinda'
'Qu, Pei'
'Snyder, Scott A.'

_publ_section_title
;
 Total Syntheses of Scaparvins B, C, and D Enabled by a Key C--H
 Functionalization
;
_journal_name_full 'Journal of the American Chemical Society'
_journal_paper_doi 10.1021/jacs.7b06185
_journal_year 2017
_chemical_formula_sum 'C16 H24 O4'
_chemical_formula_weight 280.35
_chemical_name_systematic
; 
 ? 
;
_space_group_crystal_system monoclinic
_space_group_IT_number 14
_space_group_name_Hall '-P 2ybc'
_space_group_name_H-M_alt 'P 1 21/c 1'
_symmetry_space_group_name_Hall '-P 2ybc'
_symmetry_space_group_name_H-M 'P 1 21/c 1'
_atom_sites_solution_hydrogens mixed
_audit_creation_method SHELXL-2013
_cell_angle_alpha 90
_cell_angle_beta 109.1642(12)
_cell_angle_gamma 90
_cell_formula_units_Z 4
_cell_length_a 14.1072(12)
_cell_length_b 7.3112(6)
_cell_length_c 15.0154(13)
_cell_measurement_reflns_used 9932
_cell_measurement_temperature 130(2)
_cell_measurement_theta_max 30.52
_cell_measurement_theta_min 2.78
_cell_volume 1462.9(2)
_computing_cell_refinement 'Bruker SAINT'
_computing_data_collection 'Bruker APEX2'
_computing_data_reduction 'Bruker SAINT'
_computing_molecular_graphics 'Bruker SHELXTL'
_computing_publication_material 'Bruker SHELXTL'
_computing_structure_refinement 'SHELXL-2013 (Sheldrick, 2013)'
_computing_structure_solution 'SHELXS-97 (Sheldrick 2008)'
_diffrn_ambient_temperature 130(2)
_diffrn_measured_fraction_theta_full 1.000
_diffrn_measured_fraction_theta_max 0.999
_diffrn_measurement_device_type 'Bruker APEX-II CCD'
_diffrn_measurement_method '\f and \w scans'
_diffrn_radiation_type MoK\a
_diffrn_radiation_wavelength 0.71073
_diffrn_reflns_av_R_equivalents 0.0237
_diffrn_reflns_av_unetI/netI 0.0162
_diffrn_reflns_Laue_measured_fraction_full 1.000
_diffrn_reflns_Laue_measured_fraction_max 0.999
_diffrn_reflns_limit_h_max 20
_diffrn_reflns_limit_h_min -20
_diffrn_reflns_limit_k_max 10
_diffrn_reflns_limit_k_min -10
_diffrn_reflns_limit_l_max 21
_diffrn_reflns_limit_l_min -21
_diffrn_reflns_number 22828
_diffrn_reflns_point_group_measured_fraction_full 1.000
_diffrn_reflns_point_group_measured_fraction_max 0.999
_diffrn_reflns_theta_full 25.242
_diffrn_reflns_theta_max 30.527
_diffrn_reflns_theta_min 1.528
_exptl_absorpt_coefficient_mu 0.090
_exptl_absorpt_correction_T_max 0.7461
_exptl_absorpt_correction_T_min 0.6740
_exptl_absorpt_correction_type empirical
_exptl_absorpt_process_details sadabs
_exptl_crystal_colour colourless
_exptl_crystal_density_diffrn 1.273
_exptl_crystal_description block
_exptl_crystal_F_000 608
_exptl_crystal_size_max 1.080
_exptl_crystal_size_mid 1.070
_exptl_crystal_size_min 0.680
_refine_diff_density_max 0.509
_refine_diff_density_min -0.159
_refine_diff_density_rms 0.048
_refine_ls_extinction_method none
_refine_ls_goodness_of_fit_ref 1.049
_refine_ls_hydrogen_treatment mixed
_refine_ls_matrix_type full
_refine_ls_number_parameters 189
_refine_ls_number_reflns 4471
_refine_ls_number_restraints 0
_refine_ls_restrained_S_all 1.049
_refine_ls_R_factor_all 0.0445
_refine_ls_R_factor_gt 0.0393
_refine_ls_shift/su_max 0.001
_refine_ls_shift/su_mean 0.000
_refine_ls_structure_factor_coef Fsqd
_refine_ls_weighting_details 'w=1/[\s^2^(Fo^2^)+(0.0635P)^2^+0.3561P] where P=(Fo^2^+2Fc^2^)/3'
_refine_ls_weighting_scheme calc
_refine_ls_wR_factor_gt 0.1087
_refine_ls_wR_factor_ref 0.1130
_reflns_Friedel_coverage 0.000
_reflns_number_gt 3956
_reflns_number_total 4471
_reflns_threshold_expression 'I > 2\s(I)'
_cod_data_source_file ja7b06185_si_002.cif
_cod_data_source_block ss1
_cod_database_code 4126825
_shelx_space_group_comment
; 
The symmetry employed for this shelxl refinement is uniquely defined 
by the following loop, which should always be used as a source of 
symmetry information in preference to the above space-group names. 
They are only intended as comments. 
;
_shelx_estimated_absorpt_t_min 0.909
_shelx_estimated_absorpt_t_max 0.941
_shelxl_version_number 2013-4

loop_
_space_group_symop_operation_xyz
'x, y, z'
'-x, y+1/2, -z+1/2'
'-x, -y, -z'
'x, -y-1/2, z-1/2'

loop_
_atom_site_label
_atom_site_type_symbol
_atom_site_fract_x
_atom_site_fract_y
_atom_site_fract_z
_atom_site_U_iso_or_equiv
_atom_site_adp_type
_atom_site_occupancy
_atom_site_site_symmetry_order
_atom_site_calc_flag
_atom_site_refinement_flags_posn
_atom_site_refinement_flags_adp
O1 O 0.04008(5) 0.30881(9) 0.32845(5) 0.02595(16) Uani 1 1 d . .
O2 O 0.10867(6) 0.03852(10) 0.38696(6) 0.03500(19) Uani 1 1 d . .
O3 O 0.29703(5) 0.19399(11) 0.43206(5) 0.02677(16) Uani 1 1 d . .
H3 H 0.2858(12) 0.122(2) 0.3860(12) 0.047(4) Uiso 1 1 d . .
O4 O 0.29295(6) 0.54388(10) 0.78037(4) 0.02433(15) Uani 1 1 d . .
C1 C -0.05648(8) 0.22063(15) 0.28736(8) 0.0301(2) Uani 1 1 d . .
H1A H -0.1036 0.3066 0.2453 0.045 Uiso 1 1 calc R U
H1B H -0.0823 0.1826 0.3376 0.045 Uiso 1 1 calc R U
H1C H -0.0488 0.1131 0.2514 0.045 Uiso 1 1 calc R U
C2 C 0.11606(7) 0.20038(13) 0.37743(6) 0.02127(17) Uani 1 1 d . .
C3 C 0.21307(6) 0.31012(12) 0.41720(6) 0.01922(16) Uani 1 1 d . .
H3A H 0.2148 0.4058 0.3702 0.023 Uiso 1 1 calc R U
C4 C 0.22250(6) 0.40628(11) 0.51254(5) 0.01592(15) Uani 1 1 d . .
C5 C 0.21547(7) 0.25660(12) 0.58538(6) 0.02001(17) Uani 1 1 d . .
H5A H 0.2299 0.1361 0.5611 0.024 Uiso 1 1 calc R U
C6 C 0.29600(8) 0.28510(12) 0.68363(6) 0.02268(18) Uani 1 1 d . .
H6A H 0.2760 0.2173 0.7317 0.027 Uiso 1 1 calc R U
H6B H 0.3610 0.2351 0.6829 0.027 Uiso 1 1 calc R U
C7 C 0.30837(6) 0.48414(12) 0.70970(6) 0.01791(16) Uani 1 1 d . .
C8 C 0.34250(6) 0.59409(11) 0.64317(5) 0.01553(15) Uani 1 1 d . .
C9 C 0.38947(6) 0.75679(12) 0.66786(5) 0.01668(16) Uani 1 1 d . .
C10 C 0.43446(7) 0.85682(13) 0.60361(6) 0.02130(17) Uani 1 1 d . .
H10A H 0.5016 0.9031 0.6414 0.026 Uiso 1 1 calc R U
H10B H 0.3918 0.9638 0.5762 0.026 Uiso 1 1 calc R U
C11 C 0.44493(7) 0.73898(14) 0.52398(7) 0.02497(19) Uani 1 1 d . .
H11A H 0.5016 0.6529 0.5491 0.030 Uiso 1 1 calc R U
H11B H 0.4594 0.8176 0.4763 0.030 Uiso 1 1 calc R U
C12 C 0.34864(7) 0.63211(14) 0.47803(6) 0.02358(19) Uani 1 1 d . .
H12A H 0.3545 0.5624 0.4236 0.028 Uiso 1 1 calc R U
H12B H 0.2917 0.7182 0.4545 0.028 Uiso 1 1 calc R U
C13 C 0.32834(6) 0.50009(12) 0.54877(5) 0.01638(15) Uani 1 1 d . .
H13A H 0.3796 0.4006 0.5607 0.020 Uiso 1 1 calc R U
C41 C 0.14102(7) 0.55400(13) 0.49651(6) 0.02116(17) Uani 1 1 d . .
H41A H 0.1468 0.6410 0.4489 0.032 Uiso 1 1 calc R U
H41B H 0.1497 0.6188 0.5558 0.032 Uiso 1 1 calc R U
H41C H 0.0746 0.4963 0.4746 0.032 Uiso 1 1 calc R U
C51 C 0.11220(8) 0.24020(16) 0.59809(9) 0.0335(2) Uani 1 1 d . .
H51A H 0.1128 0.1377 0.6404 0.050 Uiso 1 1 calc R U
H51B H 0.0609 0.2187 0.5367 0.050 Uiso 1 1 calc R U
H51C H 0.0970 0.3537 0.6254 0.050 Uiso 1 1 calc R U
C91 C 0.40344(8) 0.84876(13) 0.76118(6) 0.02331(18) Uani 1 1 d . .
H91A H 0.4323 0.7614 0.8124 0.035 Uiso 1 1 calc R U
H91B H 0.3383 0.8912 0.7633 0.035 Uiso 1 1 calc R U
H91C H 0.4488 0.9534 0.7684 0.035 Uiso 1 1 calc R U

loop_
_atom_site_aniso_label
_atom_site_aniso_U_11
_atom_site_aniso_U_22
_atom_site_aniso_U_33
_atom_site_aniso_U_23
_atom_site_aniso_U_13
_atom_site_aniso_U_12
O1 0.0242(3) 0.0206(3) 0.0263(3) 0.0016(3) -0.0009(3) -0.0032(2)
O2 0.0342(4) 0.0192(3) 0.0434(4) -0.0027(3) 0.0017(3) -0.0006(3)
O3 0.0229(3) 0.0333(4) 0.0241(3) -0.0123(3) 0.0077(3) 0.0043(3)
O4 0.0353(4) 0.0262(3) 0.0160(3) 0.0004(2) 0.0146(3) -0.0009(3)
C1 0.0226(4) 0.0263(5) 0.0348(5) -0.0034(4) 0.0004(4) -0.0033(4)
C2 0.0226(4) 0.0213(4) 0.0192(4) -0.0032(3) 0.0059(3) -0.0004(3)
C3 0.0200(4) 0.0222(4) 0.0162(4) -0.0036(3) 0.0070(3) -0.0011(3)
C4 0.0180(3) 0.0173(4) 0.0142(3) -0.0010(3) 0.0076(3) -0.0004(3)
C5 0.0256(4) 0.0171(4) 0.0199(4) 0.0007(3) 0.0110(3) -0.0014(3)
C6 0.0331(5) 0.0183(4) 0.0181(4) 0.0036(3) 0.0103(3) 0.0019(3)
C7 0.0222(4) 0.0195(4) 0.0128(3) 0.0026(3) 0.0068(3) 0.0018(3)
C8 0.0184(3) 0.0183(4) 0.0111(3) 0.0010(3) 0.0064(3) 0.0022(3)
C9 0.0190(4) 0.0186(4) 0.0126(3) 0.0008(3) 0.0054(3) 0.0026(3)
C10 0.0249(4) 0.0228(4) 0.0174(4) -0.0008(3) 0.0087(3) -0.0054(3)
C11 0.0267(4) 0.0322(5) 0.0209(4) -0.0053(3) 0.0144(3) -0.0099(4)
C12 0.0285(4) 0.0313(5) 0.0134(3) -0.0011(3) 0.0102(3) -0.0105(4)
C13 0.0183(3) 0.0202(4) 0.0125(3) -0.0013(3) 0.0075(3) -0.0010(3)
C41 0.0201(4) 0.0217(4) 0.0224(4) -0.0004(3) 0.0079(3) 0.0028(3)
C51 0.0323(5) 0.0353(5) 0.0391(6) 0.0059(4) 0.0202(4) -0.0058(4)
C91 0.0341(5) 0.0209(4) 0.0158(4) -0.0034(3) 0.0094(3) -0.0019(3)

loop_
_atom_type_symbol
_atom_type_description
_atom_type_scat_dispersion_real
_atom_type_scat_dispersion_imag
_atom_type_scat_source
C C 0.0033 0.0016 'International Tables Vol C Tables 4.2.6.8 and 6.1.1.4'
H H 0.0000 0.0000 'International Tables Vol C Tables 4.2.6.8 and 6.1.1.4'
O O 0.0106 0.0060 'International Tables Vol C Tables 4.2.6.8 and 6.1.1.4'

loop_
_geom_angle_atom_site_label_1
_geom_angle_atom_site_label_2
_geom_angle_atom_site_label_3
_geom_angle
C2 O1 C1 116.14(8)
O2 C2 O1 124.24(9)
O2 C2 C3 124.92(9)
O1 C2 C3 110.83(8)
O3 C3 C2 110.03(7)
O3 C3 C4 108.11(7)
C2 C3 C4 112.99(7)
C41 C4 C3 109.79(7)
C41 C4 C13 108.94(7)
C3 C4 C13 107.44(6)
C41 C4 C5 112.51(7)
C3 C4 C5 108.57(7)
C13 C4 C5 109.46(7)
C51 C5 C6 108.70(8)
C51 C5 C4 114.83(8)
C6 C5 C4 111.95(7)
C7 C6 C5 111.34(7)
O4 C7 C8 125.28(8)
O4 C7 C6 122.00(8)
C8 C7 C6 112.70(7)
C9 C8 C7 122.07(7)
C9 C8 C13 123.56(7)
C7 C8 C13 114.16(7)
C8 C9 C10 121.51(7)
C8 C9 C91 123.35(7)
C10 C9 C91 115.12(7)
C9 C10 C11 113.50(7)
C10 C11 C12 110.17(7)
C11 C12 C13 110.59(7)
C8 C13 C12 111.28(7)
C8 C13 C4 109.75(6)
C12 C13 C4 114.12(7)

loop_
_geom_bond_atom_site_label_1
_geom_bond_atom_site_label_2
_geom_bond_distance
O1 C2 1.3419(11)
O1 C1 1.4492(12)
O2 C2 1.2006(12)
O3 C3 1.4142(11)
O4 C7 1.2311(10)
C2 C3 1.5287(12)
C3 C4 1.5608(11)
C4 C41 1.5376(12)
C4 C13 1.5692(11)
C4 C5 1.5731(12)
C5 C51 1.5348(14)
C5 C6 1.5525(13)
C6 C7 1.5021(13)
C7 C8 1.4805(11)
C8 C9 1.3528(12)
C8 C13 1.5282(11)
C9 C10 1.5068(12)
C9 C91 1.5076(11)
C10 C11 1.5198(12)
C11 C12 1.5220(13)
C12 C13 1.5302(12)

loop_
_geom_hbond_atom_site_label_D
_geom_hbond_atom_site_label_H
_geom_hbond_atom_site_label_A
_geom_hbond_distance_DH
_geom_hbond_distance_HA
_geom_hbond_distance_DA
_geom_hbond_angle_DHA
_geom_hbond_site_symmetry_A
O3 H3 O4 0.841(18) 2.026(18) 2.8513(10) 166.8(16) 4_565
